data_1514721
loop_
_publ_author_name
'Turner, Joshua'
'Abdalla, Joseph A. B.'
'Bates, Joshua I.'
'Tirfoin, Remi'
'Kelly, Michael J.'
'Phillips, Nicholas'
'Aldridge, Simon'

_publ_section_title
;
 Formation of sub-valent carbenoid ligands by metal-mediated
 dehydrogenation chemistry: coordination and activation of
 H2Ga{(NDippCMe)2CH}
;
_journal_issue 11
_journal_name_full 'Chemical Science'
_journal_page_first 4245
_journal_paper_doi 10.1039/c3sc52133h
_journal_volume 4
_journal_year 2013
_chemical_formula_moiety 'C36 H41 Co2 Ga1 N2 O7'
_chemical_formula_sum 'C36 H41 Co2 Ga N2 O7'
_chemical_formula_weight 801.32
_space_group_IT_number 2
_symmetry_cell_setting triclinic
_symmetry_space_group_name_Hall '-P 1'
_symmetry_space_group_name_H-M 'P -1'
_atom_sites_solution_hydrogens difmap
_atom_sites_solution_primary other
_cell_angle_alpha 90.0148(16)
_cell_angle_beta 89.9906(18)
_cell_angle_gamma 90.0029(19)
_cell_formula_units_Z 4
_cell_length_a 8.8239(2)
_cell_length_b 19.5134(4)
_cell_length_c 21.4040(4)
_cell_measurement_reflns_used 23826
_cell_measurement_temperature 150
_cell_measurement_theta_max 76
_cell_measurement_theta_min 3
_cell_volume 3685.43(13)
_computing_cell_refinement 'CrysAlis, (Oxford Diffraction, 2002)'
_computing_data_collection 'SuperNova, (Oxford Diffraction, 2010)'
_computing_data_reduction 'USER DEFINED DATA REDUCTION'
_computing_molecular_graphics 'CAMERON (Watkin et al., 1996)'
_computing_publication_material 'CRYSTALS (Betteridge et al., 2003)'
_computing_structure_refinement 'CRYSTALS (Betteridge et al., 2003)'
_computing_structure_solution 'Superflip (Palatinus & Chapuis, 2007)'
_diffrn_ambient_temperature 150
_diffrn_measured_fraction_theta_full 0.996
_diffrn_measured_fraction_theta_max 0.987
_diffrn_measurement_device Area
_diffrn_measurement_device_type 'Oxford Diffraction SuperNova'
_diffrn_measurement_method \w/2\q
_diffrn_radiation_monochromator graphite
_diffrn_radiation_type 'Cu K\a'
_diffrn_radiation_wavelength 1.54184
_diffrn_reflns_av_R_equivalents 0.024
_diffrn_reflns_limit_h_max 10
_diffrn_reflns_limit_h_min -11
_diffrn_reflns_limit_k_max 23
_diffrn_reflns_limit_k_min -24
_diffrn_reflns_limit_l_max 26
_diffrn_reflns_limit_l_min -23
_diffrn_reflns_number 39477
_diffrn_reflns_theta_full 73.815
_diffrn_reflns_theta_max 76.098
_diffrn_reflns_theta_min 3.065
_diffrn_standards_number 0
_exptl_absorpt_coefficient_mu 8.219
_exptl_absorpt_correction_T_max 0.44
_exptl_absorpt_correction_T_min 0.33
_exptl_absorpt_correction_type multi-scan
_exptl_absorpt_process_details 'CrysAlis, (Oxford Diffraction, 2002)'
_exptl_crystal_colour red
_exptl_crystal_density_diffrn 1.444
_exptl_crystal_density_method 'not measured'
_exptl_crystal_description block
_exptl_crystal_F_000 1648
_exptl_crystal_size_max 0.100
_exptl_crystal_size_mid 0.100
_exptl_crystal_size_min 0.100
_refine_diff_density_max 0.38
_refine_diff_density_min -0.59
_refine_ls_extinction_method None
_refine_ls_goodness_of_fit_ref 0.9226
_refine_ls_hydrogen_treatment constr
_refine_ls_matrix_type full
_refine_ls_number_parameters 865
_refine_ls_number_reflns 15117
_refine_ls_number_restraints 0
_refine_ls_R_factor_all 0.0340
_refine_ls_R_factor_gt 0.0286
_refine_ls_shift/su_max 0.0013116
_refine_ls_shift/su_mean 0.0001126
_refine_ls_structure_factor_coef Fsqd
_refine_ls_weighting_details
;
 Method, part 1, Chebychev polynomial, (Watkin, 1994, Prince, 1982) 
 [weight] = 1.0/[A~0~*T~0~(x)+A~1~*T~1~(x) ... +A~n-1~]*T~n-1~(x)] 
 where A~i~ are the Chebychev coefficients listed below and x= Fcalc/Fmax 
 Method = Robust Weighting (Prince, 1982) 
 W = [weight] * [1-(deltaF/6*sigmaF)^2^]^2^ 
 A~i~ are: 
 0.127E+04 0.197E+04 0.107E+04 295. 
;
_refine_ls_weighting_scheme calc
_refine_ls_wR_factor_all 0.0745
_refine_ls_wR_factor_gt 0.0648
_refine_ls_wR_factor_ref 0.0744
_reflns_limit_h_max 11
_reflns_limit_h_min -11
_reflns_limit_k_max 24
_reflns_limit_k_min -24
_reflns_limit_l_max 26
_reflns_limit_l_min 0
_reflns_number_gt 13685
_reflns_number_total 15179
_reflns_threshold_expression I>2.0\s(I)
_oxford_diffrn_Wilson_B_factor 1.41
_oxford_diffrn_Wilson_scale 0.12
_oxford_refine_ls_r_factor_ref 0.0339
_oxford_refine_ls_scale 2.921(10)
_oxford_reflns_number_all 15120
_oxford_reflns_threshold_expression_ref I>-3.0\s(I)
_cod_data_source_file c3sc52133h.txt
_cod_data_source_block 1
_cod_depositor_comments
;
The following automatic conversions were performed:

'_atom_sites_solution_primary' value 'Other' changed to 'other'
according to
/usr/data/users/saulius/automatic-downloads/retrospective/RSC/lib/dictionaries/cif_core.dic
dictionary named 'cif_core.dic' version 2.4.2 from 2011-04-26.

Automatic conversion script
Id: cif_fix_values 2281 2013-09-26 08:29:07Z andrius 
;
_cod_original_cell_volume 3685.43(14)
_cod_original_sg_symbol_H-M 'P -1 '
_cod_original_formula_sum 'C36 H41 Co2 Ga1 N2 O7'
_cod_database_code 1514721

loop_
_symmetry_equiv_pos_as_xyz
x,y,z
-x,-y,-z

loop_
_atom_site_label
_atom_site_type_symbol
_atom_site_fract_x
_atom_site_fract_y
_atom_site_fract_z
_atom_site_U_iso_or_equiv
_atom_site_occupancy
_atom_site_adp_type
_atom_site_refinement_flags_posn
Ga1 Ga 0.19144(3) 0.749991(13) 0.120632(12) 0.0115 1.0000 Uani .
Co2 Co 0.38164(4) 0.749995(19) 0.191340(17) 0.0152 1.0000 Uani .
Co3 Co 0.60226(4) 0.75001(2) 0.277991(18) 0.0212 1.0000 Uani .
C4 C 0.5129(3) 0.82973(17) 0.29558(15) 0.0385 1.0000 Uani .
O5 O 0.4626(3) 0.88176(15) 0.30817(16) 0.0718 1.0000 Uani .
C6 C 0.7257(3) 0.74986(12) 0.21179(11) 0.0208 1.0000 Uani .
O7 O 0.8106(2) 0.74992(10) 0.17135(9) 0.0323 1.0000 Uani .
C8 C 0.7373(4) 0.7505(2) 0.33910(15) 0.0530 1.0000 Uani .
O9 O 0.8231(3) 0.7498(2) 0.37911(13) 0.0988 1.0000 Uani .
C10 C 0.5121(3) 0.67038(18) 0.29570(15) 0.0388 1.0000 Uani .
O11 O 0.4619(3) 0.61805(15) 0.30817(16) 0.0728 1.0000 Uani .
C12 C 0.4536(3) 0.82882(14) 0.16090(13) 0.0283 1.0000 Uani .
O13 O 0.5067(2) 0.87833(12) 0.14244(13) 0.0537 1.0000 Uani .
C14 C 0.4542(3) 0.67129(14) 0.16086(13) 0.0279 1.0000 Uani .
O15 O 0.5062(2) 0.62160(12) 0.14264(13) 0.0531 1.0000 Uani .
C16 C 0.2408(3) 0.75006(14) 0.25084(12) 0.0244 1.0000 Uani .
O17 O 0.1521(2) 0.75009(12) 0.28979(10) 0.0390 1.0000 Uani .
N18 N 0.08405(19) 0.67629(9) 0.08083(8) 0.0123 1.0000 Uani .
C20 C 0.1467(2) 0.60804(11) 0.08923(10) 0.0132 1.0000 Uani .
C21 C 0.1209(2) 0.57311(11) 0.14557(10) 0.0153 1.0000 Uani .
C22 C 0.0177(3) 0.60167(12) 0.19632(10) 0.0179 1.0000 Uani .
C23 C 0.0710(3) 0.58386(16) 0.26233(12) 0.0322 1.0000 Uani .
C24 C -0.1454(3) 0.57670(15) 0.18670(13) 0.0287 1.0000 Uani .
C25 C 0.1893(3) 0.50950(12) 0.15339(12) 0.0225 1.0000 Uani .
C26 C 0.2796(3) 0.48113(12) 0.10711(12) 0.0242 1.0000 Uani .
C27 C 0.3027(3) 0.51644(12) 0.05189(11) 0.0215 1.0000 Uani .
C28 C 0.2383(2) 0.58056(12) 0.04187(10) 0.0160 1.0000 Uani .
C29 C 0.2722(3) 0.61883(14) -0.01855(11) 0.0246 1.0000 Uani .
C30 C 0.4308(4) 0.65177(17) -0.01497(15) 0.0399 1.0000 Uani .
C31 C 0.2623(4) 0.57220(18) -0.07595(13) 0.0425 1.0000 Uani .
C32 C -0.0356(2) 0.68572(11) 0.04346(10) 0.0139 1.0000 Uani .
C33 C -0.1137(3) 0.62423(12) 0.01471(12) 0.0225 1.0000 Uani .
C34 C -0.0929(2) 0.74998(12) 0.02793(10) 0.0168 1.0000 Uani .
C35 C -0.0361(2) 0.81421(11) 0.04354(10) 0.0148 1.0000 Uani .
N36 N 0.08402(19) 0.82386(9) 0.08080(8) 0.0122 1.0000 Uani .
C37 C 0.1469(2) 0.89203(11) 0.08913(10) 0.0132 1.0000 Uani .
C38 C 0.2378(2) 0.91933(11) 0.04181(10) 0.0165 1.0000 Uani .
C39 C 0.2725(3) 0.88127(14) -0.01854(11) 0.0246 1.0000 Uani .
C40 C 0.4296(3) 0.84842(16) -0.01505(15) 0.0379 1.0000 Uani .
C41 C 0.2624(4) 0.92781(18) -0.07602(13) 0.0417 1.0000 Uani .
C42 C 0.3032(3) 0.98364(12) 0.05196(12) 0.0214 1.0000 Uani .
C43 C 0.2795(3) 1.01878(13) 0.10719(13) 0.0256 1.0000 Uani .
C44 C 0.1896(3) 0.99072(12) 0.15325(11) 0.0219 1.0000 Uani .
C45 C 0.1210(2) 0.92666(11) 0.14558(10) 0.0158 1.0000 Uani .
C46 C 0.0175(3) 0.89835(12) 0.19628(10) 0.0179 1.0000 Uani .
C47 C 0.0707(3) 0.91622(16) 0.26243(12) 0.0310 1.0000 Uani .
C48 C -0.1454(3) 0.92316(15) 0.18664(13) 0.0290 1.0000 Uani .
C49 C -0.1130(3) 0.87562(12) 0.01491(12) 0.0229 1.0000 Uani .
Ga50 Ga 0.69143(3) 0.250017(13) 0.379391(12) 0.0116 1.0000 Uani .
Co51 Co 0.88158(4) 0.250023(19) 0.308678(17) 0.0153 1.0000 Uani .
Co52 Co 1.10228(4) 0.25003(2) 0.222036(18) 0.0214 1.0000 Uani .
C53 C 1.2259(3) 0.24981(12) 0.28812(11) 0.0207 1.0000 Uani .
O54 O 1.3105(2) 0.25002(10) 0.32859(9) 0.0326 1.0000 Uani .
C55 C 1.2386(4) 0.2498(3) 0.16110(15) 0.0542 1.0000 Uani .
O56 O 1.3230(3) 0.2499(2) 0.12093(13) 0.0979 1.0000 Uani .
C57 C 1.0130(3) 0.32990(18) 0.20452(16) 0.0404 1.0000 Uani .
O58 O 0.9622(3) 0.38216(15) 0.19243(16) 0.0711 1.0000 Uani .
C59 C 1.0123(3) 0.17018(18) 0.20457(16) 0.0419 1.0000 Uani .
O60 O 0.9621(3) 0.11798(15) 0.19214(16) 0.0720 1.0000 Uani .
C61 C 0.7411(3) 0.24974(14) 0.24908(12) 0.0243 1.0000 Uani .
O62 O 0.6515(2) 0.25017(12) 0.21016(10) 0.0387 1.0000 Uani .
C63 C 0.9537(3) 0.32864(15) 0.33914(13) 0.0295 1.0000 Uani .
O64 O 1.0065(2) 0.37847(12) 0.35742(13) 0.0527 1.0000 Uani .
C65 C 0.9538(3) 0.17125(14) 0.33904(13) 0.0290 1.0000 Uani .
O66 O 1.0065(2) 0.12158(12) 0.35739(13) 0.0549 1.0000 Uani .
N67 N 0.58379(19) 0.17615(9) 0.41895(8) 0.0122 1.0000 Uani .
C68 C 0.6465(2) 0.10814(11) 0.41067(10) 0.0126 1.0000 Uani .
C69 C 0.6208(2) 0.07310(11) 0.35421(10) 0.0159 1.0000 Uani .
C70 C 0.5176(3) 0.10161(12) 0.30382(11) 0.0182 1.0000 Uani .
C71 C 0.5709(3) 0.08391(16) 0.23780(12) 0.0317 1.0000 Uani .
C72 C 0.3552(3) 0.07692(15) 0.31319(13) 0.0294 1.0000 Uani .
C73 C 0.6895(3) 0.00942(12) 0.34653(11) 0.0221 1.0000 Uani .
C74 C 0.7795(3) -0.01892(13) 0.39298(12) 0.0251 1.0000 Uani .
C75 C 0.8027(3) 0.01639(12) 0.44800(12) 0.0215 1.0000 Uani .
C76 C 0.7378(2) 0.08067(12) 0.45809(10) 0.0166 1.0000 Uani .
C77 C 0.7728(3) 0.11881(13) 0.51847(11) 0.0241 1.0000 Uani .
C78 C 0.9301(4) 0.15182(16) 0.51512(15) 0.0391 1.0000 Uani .
C79 C 0.7623(4) 0.07225(18) 0.57602(13) 0.0412 1.0000 Uani .
C80 C 0.4642(2) 0.18553(11) 0.45644(10) 0.0145 1.0000 Uani .
C81 C 0.3867(3) 0.12436(12) 0.48524(12) 0.0224 1.0000 Uani .
C82 C 0.4071(2) 0.24986(12) 0.47205(10) 0.0158 1.0000 Uani .
C83 C 0.4639(2) 0.31422(11) 0.45643(10) 0.0139 1.0000 Uani .
N84 N 0.58407(19) 0.32356(9) 0.41891(8) 0.0113 1.0000 Uani .
C85 C 0.6465(2) 0.39187(11) 0.41078(10) 0.0129 1.0000 Uani .
C86 C 0.6203(2) 0.42672(11) 0.35421(10) 0.0159 1.0000 Uani .
C87 C 0.5175(3) 0.39861(12) 0.30403(10) 0.0180 1.0000 Uani .
C88 C 0.5709(3) 0.41617(16) 0.23771(12) 0.0310 1.0000 Uani .
C89 C 0.3544(3) 0.42325(15) 0.31332(13) 0.0292 1.0000 Uani .
C90 C 0.6893(3) 0.49073(12) 0.34671(11) 0.0224 1.0000 Uani .
C91 C 0.7795(3) 0.51887(13) 0.39299(12) 0.0252 1.0000 Uani .
C92 C 0.8031(3) 0.48354(12) 0.44794(12) 0.0208 1.0000 Uani .
C93 C 0.7380(2) 0.41934(12) 0.45813(10) 0.0162 1.0000 Uani .
C94 C 0.7728(3) 0.38128(14) 0.51840(11) 0.0253 1.0000 Uani .
C95 C 0.9302(4) 0.34864(16) 0.51492(15) 0.0388 1.0000 Uani .
C96 C 0.7630(4) 0.42760(18) 0.57601(13) 0.0409 1.0000 Uani .
C97 C 0.3864(3) 0.37553(12) 0.48522(12) 0.0227 1.0000 Uani .
H221 H 0.0176 0.6532 0.1929 0.0218 1.0000 Uiso R
H233 H 0.0133 0.6109 0.2922 0.0480 1.0000 Uiso R
H231 H 0.1780 0.5945 0.2659 0.0481 1.0000 Uiso R
H232 H 0.0545 0.5353 0.2698 0.0479 1.0000 Uiso R
H241 H -0.2096 0.5953 0.2194 0.0451 1.0000 Uiso R
H242 H -0.1837 0.5924 0.1465 0.0449 1.0000 Uiso R
H243 H -0.1458 0.5273 0.1883 0.0448 1.0000 Uiso R
H251 H 0.1738 0.4854 0.1908 0.0273 1.0000 Uiso R
H261 H 0.3242 0.4381 0.1126 0.0290 1.0000 Uiso R
H271 H 0.3651 0.4967 0.0205 0.0266 1.0000 Uiso R
H291 H 0.1972 0.6563 -0.0229 0.0305 1.0000 Uiso R
H303 H 0.4492 0.6774 -0.0532 0.0610 1.0000 Uiso R
H301 H 0.4366 0.6836 0.0202 0.0607 1.0000 Uiso R
H302 H 0.5082 0.6171 -0.0096 0.0609 1.0000 Uiso R
H311 H 0.2768 0.5998 -0.1122 0.0649 1.0000 Uiso R
H312 H 0.1624 0.5511 -0.0774 0.0652 1.0000 Uiso R
H313 H 0.3407 0.5376 -0.0745 0.0649 1.0000 Uiso R
H332 H -0.2195 0.6338 0.0082 0.0369 1.0000 Uiso R
H333 H -0.1030 0.5842 0.0400 0.0368 1.0000 Uiso R
H331 H -0.0687 0.6140 -0.0256 0.0378 1.0000 Uiso R
H341 H -0.1792 0.7502 0.0033 0.0216 1.0000 Uiso R
H391 H 0.1975 0.8438 -0.0225 0.0298 1.0000 Uiso R
H402 H 0.4487 0.8223 -0.0531 0.0581 1.0000 Uiso R
H403 H 0.5078 0.8827 -0.0094 0.0583 1.0000 Uiso R
H401 H 0.4352 0.8168 0.0199 0.0578 1.0000 Uiso R
H411 H 0.2746 0.8999 -0.1123 0.0649 1.0000 Uiso R
H413 H 0.3428 0.9617 -0.0750 0.0649 1.0000 Uiso R
H412 H 0.1642 0.9502 -0.0771 0.0650 1.0000 Uiso R
H421 H 0.3655 1.0034 0.0206 0.0267 1.0000 Uiso R
H431 H 0.3237 1.0619 0.1131 0.0303 1.0000 Uiso R
H441 H 0.1735 1.0150 0.1907 0.0270 1.0000 Uiso R
H461 H 0.0197 0.8470 0.1923 0.0217 1.0000 Uiso R
H472 H 0.0091 0.8904 0.2919 0.0480 1.0000 Uiso R
H473 H 0.0581 0.9653 0.2696 0.0479 1.0000 Uiso R
H471 H 0.1756 0.9028 0.2660 0.0480 1.0000 Uiso R
H481 H -0.2110 0.9049 0.2191 0.0462 1.0000 Uiso R
H483 H -0.1472 0.9729 0.1886 0.0457 1.0000 Uiso R
H482 H -0.1832 0.9080 0.1463 0.0458 1.0000 Uiso R
H492 H -0.1043 0.9159 0.0400 0.0378 1.0000 Uiso R
H491 H -0.2191 0.8660 0.0079 0.0374 1.0000 Uiso R
H493 H -0.0680 0.8853 -0.0251 0.0387 1.0000 Uiso R
H701 H 0.5186 0.1532 0.3076 0.0221 1.0000 Uiso R
H713 H 0.5107 0.1102 0.2083 0.0489 1.0000 Uiso R
H711 H 0.6771 0.0967 0.2338 0.0490 1.0000 Uiso R
H712 H 0.5575 0.0350 0.2299 0.0489 1.0000 Uiso R
H721 H 0.2909 0.0952 0.2803 0.0460 1.0000 Uiso R
H722 H 0.3161 0.0926 0.3533 0.0457 1.0000 Uiso R
H723 H 0.3540 0.0271 0.3112 0.0457 1.0000 Uiso R
H731 H 0.6742 -0.0149 0.3091 0.0269 1.0000 Uiso R
H741 H 0.8240 -0.0620 0.3873 0.0301 1.0000 Uiso R
H751 H 0.8651 -0.0035 0.4794 0.0258 1.0000 Uiso R
H771 H 0.6983 0.1564 0.5224 0.0300 1.0000 Uiso R
H783 H 0.9489 0.1774 0.5532 0.0601 1.0000 Uiso R
H781 H 1.0076 0.1175 0.5096 0.0601 1.0000 Uiso R
H782 H 0.9350 0.1835 0.4802 0.0597 1.0000 Uiso R
H791 H 0.7750 0.1002 0.6124 0.0640 1.0000 Uiso R
H792 H 0.8416 0.0378 0.5745 0.0638 1.0000 Uiso R
H793 H 0.6621 0.0508 0.5766 0.0642 1.0000 Uiso R
H812 H 0.2796 0.1337 0.4912 0.0367 1.0000 Uiso R
H813 H 0.4302 0.1158 0.5263 0.0379 1.0000 Uiso R
H811 H 0.3984 0.0834 0.4610 0.0368 1.0000 Uiso R
H821 H 0.3210 0.2499 0.4965 0.0204 1.0000 Uiso R
H871 H 0.5196 0.3471 0.3073 0.0222 1.0000 Uiso R
H882 H 0.5136 0.3891 0.2077 0.0481 1.0000 Uiso R
H883 H 0.5531 0.4650 0.2303 0.0481 1.0000 Uiso R
H881 H 0.6780 0.4055 0.2342 0.0482 1.0000 Uiso R
H891 H 0.2902 0.4045 0.2809 0.0449 1.0000 Uiso R
H893 H 0.3528 0.4727 0.3112 0.0448 1.0000 Uiso R
H892 H 0.3172 0.4089 0.3537 0.0451 1.0000 Uiso R
H901 H 0.6737 0.5148 0.3093 0.0274 1.0000 Uiso R
H911 H 0.8247 0.5620 0.3875 0.0302 1.0000 Uiso R
H921 H 0.8664 0.5033 0.4793 0.0256 1.0000 Uiso R
H941 H 0.6981 0.3437 0.5225 0.0309 1.0000 Uiso R
H952 H 0.9487 0.3224 0.5527 0.0592 1.0000 Uiso R
H953 H 1.0086 0.3828 0.5101 0.0591 1.0000 Uiso R
H951 H 0.9355 0.3170 0.4797 0.0587 1.0000 Uiso R
H961 H 0.7731 0.3992 0.6122 0.0630 1.0000 Uiso R
H963 H 0.8441 0.4607 0.5751 0.0630 1.0000 Uiso R
H962 H 0.6653 0.4503 0.5764 0.0631 1.0000 Uiso R
H972 H 0.3961 0.4166 0.4610 0.0377 1.0000 Uiso R
H971 H 0.4286 0.3844 0.5262 0.0387 1.0000 Uiso R
H973 H 0.2804 0.3661 0.4912 0.0375 1.0000 Uiso R

loop_
_atom_site_aniso_label
_atom_site_aniso_U_11
_atom_site_aniso_U_22
_atom_site_aniso_U_33
_atom_site_aniso_U_23
_atom_site_aniso_U_13
_atom_site_aniso_U_12
Ga1 0.00987(12) 0.01234(12) 0.01229(12) 0.00093(9) -0.00417(9) -0.00035(9)
Co2 0.01145(17) 0.01764(18) 0.01654(18) 0.00090(14) -0.00667(13) -0.00063(13)
Co3 0.01222(17) 0.0382(2) 0.01321(18) 0.00054(16) -0.00367(13) -0.00059(16)
C4 0.0191(13) 0.0525(19) 0.0438(17) -0.0250(15) -0.0040(11) -0.0064(12)
O5 0.0341(13) 0.0654(18) 0.116(3) -0.0623(18) -0.0031(14) 0.0026(12)
C6 0.0193(11) 0.0201(11) 0.0232(12) 0.0018(9) -0.0052(9) -0.0003(9)
O7 0.0322(10) 0.0359(11) 0.0286(10) 0.0010(8) 0.0114(8) -0.0007(8)
C8 0.0278(16) 0.109(3) 0.0222(15) -0.0009(17) -0.0040(12) -0.0013(17)
O9 0.0457(16) 0.216(5) 0.0346(15) 0.004(2) -0.0289(13) -0.003(2)
C10 0.0190(13) 0.055(2) 0.0426(17) 0.0267(15) -0.0027(11) 0.0003(12)
O11 0.0369(13) 0.0654(18) 0.116(3) 0.0642(18) -0.0019(14) -0.0052(12)
C12 0.0166(12) 0.0318(14) 0.0364(15) 0.0094(11) -0.0166(10) -0.0046(10)
O13 0.0328(12) 0.0437(13) 0.0846(19) 0.0352(13) -0.0291(12) -0.0180(10)
C14 0.0131(11) 0.0309(14) 0.0396(15) -0.0073(11) -0.0148(10) 0.0007(10)
O15 0.0310(11) 0.0424(13) 0.0858(19) -0.0326(13) -0.0290(11) 0.0168(10)
C16 0.0180(12) 0.0282(13) 0.0270(13) 0.0024(10) -0.0068(10) 0.0004(9)
O17 0.0284(11) 0.0559(14) 0.0326(11) 0.0011(9) 0.0070(8) -0.0009(9)
N18 0.0099(8) 0.0145(9) 0.0127(8) 0.0021(7) -0.0014(6) -0.0002(7)
C20 0.0104(10) 0.0127(10) 0.0165(10) 0.0006(8) -0.0040(8) -0.0021(8)
C21 0.0155(10) 0.0170(10) 0.0135(10) 0.0000(8) -0.0024(8) -0.0030(8)
C22 0.0194(11) 0.0187(11) 0.0156(11) 0.0029(8) 0.0007(8) -0.0011(9)
C23 0.0342(15) 0.0452(17) 0.0171(12) 0.0066(11) 0.0012(10) 0.0009(12)
C24 0.0183(12) 0.0357(15) 0.0321(14) -0.0018(11) 0.0040(10) -0.0011(10)
C25 0.0244(12) 0.0198(12) 0.0233(12) 0.0074(9) -0.0040(9) -0.0010(9)
C26 0.0249(12) 0.0153(11) 0.0324(14) -0.0007(9) -0.0047(10) 0.0050(9)
C27 0.0204(11) 0.0201(12) 0.0240(12) -0.0065(9) -0.0019(9) 0.0038(9)
C28 0.0132(10) 0.0186(11) 0.0162(11) -0.0029(8) -0.0025(8) -0.0011(8)
C29 0.0260(13) 0.0284(13) 0.0194(12) 0.0019(10) 0.0063(9) 0.0036(10)
C30 0.0409(17) 0.0379(17) 0.0408(17) 0.0028(13) 0.0159(13) -0.0084(13)
C31 0.056(2) 0.053(2) 0.0190(13) -0.0044(13) 0.0030(12) 0.0034(15)
C32 0.0125(10) 0.0176(10) 0.0115(10) -0.0023(8) -0.0013(7) -0.0029(8)
C33 0.0225(12) 0.0186(11) 0.0263(12) -0.0017(9) -0.0121(9) -0.0038(9)
C34 0.0105(10) 0.0215(11) 0.0185(11) 0.0023(8) -0.0076(8) -0.0008(8)
C35 0.0139(10) 0.0187(11) 0.0117(10) 0.0011(8) -0.0003(8) 0.0030(8)
N36 0.0105(8) 0.0124(8) 0.0138(8) 0.0018(7) -0.0014(6) 0.0006(6)
C37 0.0095(9) 0.0128(10) 0.0174(10) 0.0029(8) -0.0036(8) 0.0012(7)
C38 0.0151(10) 0.0172(11) 0.0171(11) 0.0038(8) -0.0018(8) 0.0009(8)
C39 0.0273(13) 0.0296(13) 0.0167(11) 0.0005(10) 0.0063(9) -0.0063(10)
C40 0.0376(16) 0.0351(16) 0.0411(17) 0.0012(13) 0.0150(13) 0.0061(13)
C41 0.055(2) 0.053(2) 0.0172(13) 0.0058(12) 0.0039(12) -0.0063(15)
C42 0.0169(11) 0.0210(12) 0.0263(12) 0.0071(9) -0.0015(9) -0.0049(9)
C43 0.0257(13) 0.0163(11) 0.0347(14) 0.0026(10) -0.0068(10) -0.0059(9)
C44 0.0273(13) 0.0154(11) 0.0229(12) -0.0053(9) -0.0043(9) -0.0013(9)
C45 0.0149(10) 0.0154(10) 0.0171(11) 0.0016(8) -0.0028(8) 0.0020(8)
C46 0.0196(11) 0.0185(11) 0.0157(11) -0.0035(8) 0.0023(8) 0.0013(9)
C47 0.0328(14) 0.0428(16) 0.0172(12) -0.0026(11) 0.0019(10) -0.0020(12)
C48 0.0167(12) 0.0376(15) 0.0328(14) 0.0027(11) 0.0035(10) 0.0002(10)
C49 0.0229(12) 0.0199(12) 0.0259(12) 0.0045(9) -0.0120(9) 0.0025(9)
Ga50 0.00999(12) 0.01241(12) 0.01246(13) 0.00073(9) 0.00439(9) -0.00042(9)
Co51 0.01168(17) 0.01789(18) 0.01620(18) 0.00080(14) 0.00692(13) -0.00040(13)
Co52 0.01237(18) 0.0385(2) 0.01320(18) 0.00104(16) 0.00375(13) -0.00069(16)
C53 0.0195(11) 0.0208(11) 0.0217(12) 0.0004(9) 0.0057(9) 0.0004(9)
O54 0.0339(10) 0.0353(11) 0.0284(10) 0.0013(8) -0.0111(8) -0.0001(8)
C55 0.0261(15) 0.113(3) 0.0232(15) -0.0022(17) 0.0058(12) 0.0017(17)
O56 0.0473(16) 0.214(5) 0.0325(14) 0.000(2) 0.0290(12) -0.001(2)
C57 0.0168(13) 0.055(2) 0.0495(18) 0.0307(15) 0.0032(12) -0.0039(12)
O58 0.0342(13) 0.0658(18) 0.113(2) 0.0632(18) 0.0043(14) 0.0049(12)
C59 0.0191(13) 0.058(2) 0.0482(18) -0.0295(16) 0.0042(12) 0.0020(13)
O60 0.0379(14) 0.0660(18) 0.112(2) -0.0624(18) 0.0034(14) -0.0047(12)
C61 0.0188(12) 0.0296(13) 0.0245(13) -0.0005(10) 0.0069(10) -0.0004(10)
O62 0.0281(10) 0.0560(14) 0.0320(11) 0.0012(9) -0.0065(8) -0.0005(9)
C63 0.0182(12) 0.0336(15) 0.0367(15) -0.0078(11) 0.0163(10) -0.0034(10)
O64 0.0319(11) 0.0422(13) 0.0841(18) -0.0341(12) 0.0282(11) -0.0166(10)
C65 0.0146(11) 0.0332(14) 0.0391(15) 0.0103(12) 0.0149(10) 0.0032(10)
O66 0.0317(12) 0.0453(14) 0.0877(19) 0.0388(13) 0.0302(12) 0.0183(10)
N67 0.0115(8) 0.0121(8) 0.0131(8) 0.0004(6) 0.0011(6) -0.0005(6)
C68 0.0098(9) 0.0118(10) 0.0163(10) 0.0034(8) 0.0040(7) -0.0005(7)
C69 0.0163(10) 0.0152(10) 0.0161(11) -0.0005(8) 0.0026(8) -0.0036(8)
C70 0.0178(11) 0.0194(11) 0.0175(11) 0.0008(9) -0.0008(8) -0.0014(9)
C71 0.0342(15) 0.0441(16) 0.0168(12) -0.0054(11) -0.0011(10) 0.0005(12)
C72 0.0179(12) 0.0362(15) 0.0342(15) 0.0055(11) -0.0038(10) -0.0012(10)
C73 0.0251(12) 0.0190(11) 0.0224(12) -0.0040(9) 0.0033(9) -0.0005(9)
C74 0.0258(13) 0.0160(11) 0.0335(14) 0.0013(10) 0.0064(10) 0.0065(9)
C75 0.0197(11) 0.0190(11) 0.0258(12) 0.0076(9) 0.0014(9) 0.0024(9)
C76 0.0128(10) 0.0204(11) 0.0168(11) 0.0034(8) 0.0031(8) -0.0010(8)
C77 0.0267(13) 0.0254(12) 0.0201(12) 0.0015(10) -0.0061(9) 0.0042(10)
C78 0.0393(17) 0.0361(16) 0.0417(17) -0.0022(13) -0.0159(13) -0.0095(13)
C79 0.0534(19) 0.0521(19) 0.0179(13) 0.0067(12) -0.0035(12) 0.0041(15)
C80 0.0127(10) 0.0175(10) 0.0132(10) 0.0018(8) 0.0008(8) -0.0040(8)
C81 0.0204(12) 0.0199(12) 0.0269(12) 0.0028(9) 0.0122(9) -0.0032(9)
C82 0.0121(10) 0.0206(11) 0.0146(10) 0.0000(8) 0.0077(8) -0.0013(8)
C83 0.0121(10) 0.0176(10) 0.0119(10) -0.0005(8) 0.0011(7) 0.0017(8)
N84 0.0099(8) 0.0117(8) 0.0122(8) 0.0013(6) 0.0009(6) -0.0016(6)
C85 0.0100(9) 0.0131(10) 0.0157(10) -0.0001(8) 0.0044(7) 0.0000(8)
C86 0.0157(10) 0.0155(10) 0.0165(11) 0.0021(8) 0.0038(8) 0.0018(8)
C87 0.0185(11) 0.0197(11) 0.0159(11) 0.0036(8) -0.0004(8) 0.0006(9)
C88 0.0336(15) 0.0429(16) 0.0164(12) 0.0054(11) -0.0004(10) -0.0005(12)
C89 0.0175(12) 0.0354(15) 0.0345(15) -0.0028(11) -0.0033(10) -0.0002(10)
C90 0.0275(13) 0.0180(11) 0.0216(12) 0.0050(9) 0.0036(9) 0.0006(9)
C91 0.0277(13) 0.0157(11) 0.0323(14) -0.0008(10) 0.0070(10) -0.0054(9)
C92 0.0167(11) 0.0189(11) 0.0269(12) -0.0054(9) 0.0017(9) -0.0039(9)
C93 0.0143(10) 0.0182(11) 0.0160(11) -0.0026(8) 0.0017(8) -0.0006(8)
C94 0.0272(13) 0.0295(13) 0.0191(12) 0.0034(10) -0.0065(9) -0.0049(10)
C95 0.0394(17) 0.0345(16) 0.0424(17) 0.0058(13) -0.0163(13) 0.0056(13)
C96 0.0505(19) 0.054(2) 0.0182(13) -0.0037(12) -0.0031(12) -0.0070(15)
C97 0.0218(12) 0.0199(11) 0.0263(12) -0.0022(9) 0.0121(9) 0.0030(9)

loop_
_atom_type_symbol
_atom_type_scat_dispersion_real
_atom_type_scat_dispersion_imag
_atom_type_scat_Cromer_Mann_a1
_atom_type_scat_Cromer_Mann_b1
_atom_type_scat_Cromer_Mann_a2
_atom_type_scat_Cromer_Mann_b2
_atom_type_scat_Cromer_Mann_a3
_atom_type_scat_Cromer_Mann_b3
_atom_type_scat_Cromer_Mann_a4
_atom_type_scat_Cromer_Mann_b4
_atom_type_scat_Cromer_Mann_c
_atom_type_scat_source
C 0.0181 0.0091 2.3100 20.8439 1.0200 10.2075 1.5886 0.5687 0.8650 51.6512 0.2156 'International Tables Vol C 4.2.6.8 and 6.1.1.4'
H 0.0000 0.0000 0.4930 10.5109 0.3229 26.1257 0.1402 3.1424 0.0408 57.7998 0.0030 'International Tables Vol C 4.2.6.8 and 6.1.1.4'
N 0.0311 0.0180 12.2126 0.0057 3.1322 9.8933 2.0125 28.9975 1.1663 0.5826 -11.5290 'International Tables Vol C 4.2.6.8 and 6.1.1.4'
O 0.0492 0.0322 3.0485 13.2771 2.2868 5.7011 1.5463 0.3239 0.8670 32.9089 0.2508 'International Tables Vol C 4.2.6.8 and 6.1.1.4'
Co -2.3653 3.6143 12.2841 4.2791 7.3409 0.2784 4.0034 13.5359 2.3488 71.1692 1.0118 'International Tables Vol C 4.2.6.8 and 6.1.1.4'
Ga -1.2846 0.7763 15.2354 3.0669 6.7006 0.2412 4.3591 10.7805 2.9623 61.4135 1.7189 'International Tables Vol C 4.2.6.8 and 6.1.1.4'

loop_
_geom_angle_atom_site_label_1
_geom_angle_atom_site_label_2
_geom_angle_atom_site_label_3
_geom_angle
_geom_angle_publ_flag
Co2 Ga1 N18 131.54(5) yes
Co2 Ga1 N36 131.50(5) yes
N18 Ga1 N36 96.96(7) yes
Ga1 Co2 Co3 178.43(2) yes
Ga1 Co2 C12 91.12(8) yes
Co3 Co2 C12 89.68(8) yes
Ga1 Co2 C14 91.25(8) yes
Co3 Co2 C14 89.56(8) yes
C12 Co2 C14 118.64(14) yes
Ga1 Co2 C16 87.75(8) yes
Co3 Co2 C16 90.68(8) yes
C12 Co2 C16 120.57(13) yes
C14 Co2 C16 120.80(13) yes
Co2 Co3 C4 79.95(9) yes
Co2 Co3 C6 83.94(8) yes
C4 Co3 C6 115.96(14) yes
Co2 Co3 C8 175.93(11) yes
C4 Co3 C8 97.85(17) yes
C6 Co3 C8 100.12(13) yes
Co2 Co3 C10 79.86(9) yes
C4 Co3 C10 121.12(14) yes
C6 Co3 C10 116.01(14) yes
C8 Co3 C10 98.52(17) yes
Co3 C4 O5 176.5(3) yes
Co3 C6 O7 176.7(2) yes
Co3 C8 O9 178.6(4) yes
Co3 C10 O11 176.2(3) yes
Co2 C12 O13 176.6(2) yes
Co2 C14 O15 177.1(2) yes
Co2 C16 O17 178.9(2) yes
Ga1 N18 C20 116.31(13) yes
Ga1 N18 C32 123.47(15) yes
C20 N18 C32 120.05(18) yes
N18 C20 C21 119.32(19) yes
N18 C20 C28 118.69(19) yes
C21 C20 C28 121.9(2) yes
C20 C21 C22 122.1(2) yes
C20 C21 C25 117.8(2) yes
C22 C21 C25 120.0(2) yes
C21 C22 C23 113.1(2) yes
C21 C22 C24 110.44(19) yes
C23 C22 C24 109.9(2) yes
C21 C22 H221 108.3 no
C23 C22 H221 107.1 no
C24 C22 H221 107.8 no
C22 C23 H233 108.8 no
C22 C23 H231 108.9 no
H233 C23 H231 109.9 no
C22 C23 H232 109.1 no
H233 C23 H232 110.0 no
H231 C23 H232 110.0 no
C22 C24 H241 109.4 no
C22 C24 H242 110.1 no
H241 C24 H242 108.5 no
C22 C24 H243 108.4 no
H241 C24 H243 110.3 no
H242 C24 H243 110.1 no
C21 C25 C26 121.3(2) yes
C21 C25 H251 119.1 no
C26 C25 H251 119.5 no
C25 C26 C27 119.8(2) yes
C25 C26 H261 120.7 no
C27 C26 H261 119.5 no
C26 C27 C28 121.3(2) yes
C26 C27 H271 119.2 no
C28 C27 H271 119.5 no
C20 C28 C27 117.9(2) yes
C20 C28 C29 122.6(2) yes
C27 C28 C29 119.4(2) yes
C28 C29 C30 109.9(2) yes
C28 C29 C31 112.2(2) yes
C30 C29 C31 109.8(2) yes
C28 C29 H291 108.0 no
C30 C29 H291 107.7 no
C31 C29 H291 109.0 no
C29 C30 H303 108.9 no
C29 C30 H301 110.5 no
H303 C30 H301 108.2 no
C29 C30 H302 110.8 no
H303 C30 H302 110.1 no
H301 C30 H302 108.3 no
C29 C31 H311 108.0 no
C29 C31 H312 109.2 no
H311 C31 H312 109.5 no
C29 C31 H313 110.4 no
H311 C31 H313 109.0 no
H312 C31 H313 110.7 no
N18 C32 C33 119.5(2) yes
N18 C32 C34 123.61(19) yes
C33 C32 C34 116.83(19) yes
C32 C33 H332 110.3 no
C32 C33 H333 111.9 no
H332 C33 H333 109.6 no
C32 C33 H331 109.8 no
H332 C33 H331 107.9 no
H333 C33 H331 107.2 no
C32 C34 C35 128.6(2) yes
C32 C34 H341 116.0 no
C35 C34 H341 115.4 no
C34 C35 N36 123.7(2) yes
C34 C35 C49 117.14(19) yes
N36 C35 C49 119.1(2) yes
Ga1 N36 C35 123.25(15) yes
Ga1 N36 C37 116.33(13) yes
C35 N36 C37 120.26(17) yes
N36 C37 C38 118.66(19) yes
N36 C37 C45 118.98(19) yes
C38 C37 C45 122.3(2) yes
C37 C38 C39 123.0(2) yes
C37 C38 C42 117.8(2) yes
C39 C38 C42 119.1(2) yes
C38 C39 C40 110.2(2) yes
C38 C39 C41 112.4(2) yes
C40 C39 C41 109.9(2) yes
C38 C39 H391 107.4 no
C40 C39 H391 107.5 no
C41 C39 H391 109.3 no
C39 C40 H402 109.6 no
C39 C40 H403 111.3 no
H402 C40 H403 109.9 no
C39 C40 H401 110.5 no
H402 C40 H401 107.6 no
H403 C40 H401 107.9 no
C39 C41 H411 108.0 no
C39 C41 H413 110.1 no
H411 C41 H413 109.0 no
C39 C41 H412 109.8 no
H411 C41 H412 109.7 no
H413 C41 H412 110.2 no
C38 C42 C43 121.0(2) yes
C38 C42 H421 119.6 no
C43 C42 H421 119.4 no
C42 C43 C44 120.1(2) yes
C42 C43 H431 119.9 no
C44 C43 H431 120.0 no
C43 C44 C45 121.4(2) yes
C43 C44 H441 119.7 no
C45 C44 H441 119.0 no
C37 C45 C44 117.4(2) yes
C37 C45 C46 122.5(2) yes
C44 C45 C46 120.0(2) yes
C45 C46 C47 113.1(2) yes
C45 C46 C48 110.64(19) yes
C47 C46 C48 109.9(2) yes
C45 C46 H461 106.9 no
C47 C46 H461 107.3 no
C48 C46 H461 108.8 no
C46 C47 H472 108.1 no
C46 C47 H473 109.5 no
H472 C47 H473 110.0 no
C46 C47 H471 107.8 no
H472 C47 H471 110.2 no
H473 C47 H471 111.3 no
C46 C48 H481 110.3 no
C46 C48 H483 109.0 no
H481 C48 H483 109.1 no
C46 C48 H482 110.2 no
H481 C48 H482 108.6 no
H483 C48 H482 109.6 no
C35 C49 H492 113.0 no
C35 C49 H491 110.2 no
H492 C49 H491 108.9 no
C35 C49 H493 109.4 no
H492 C49 H493 107.7 no
H491 C49 H493 107.4 no
Co51 Ga50 N67 131.44(5) yes
Co51 Ga50 N84 131.50(5) yes
N67 Ga50 N84 97.06(7) yes
Ga50 Co51 Co52 178.45(2) yes
Ga50 Co51 C61 87.88(8) yes
Co52 Co51 C61 90.57(8) yes
Ga50 Co51 C63 91.15(8) yes
Co52 Co51 C63 89.64(8) yes
C61 Co51 C63 120.87(13) yes
Ga50 Co51 C65 91.21(8) yes
Co52 Co51 C65 89.58(8) yes
C61 Co51 C65 120.46(13) yes
C63 Co51 C65 118.67(14) yes
Co51 Co52 C53 84.05(7) yes
Co51 Co52 C55 176.27(11) yes
C53 Co52 C55 99.68(13) yes
Co51 Co52 C57 79.95(9) yes
C53 Co52 C57 115.97(14) yes
C55 Co52 C57 98.43(18) yes
Co51 Co52 C59 79.77(9) yes
C53 Co52 C59 115.75(14) yes
C55 Co52 C59 98.35(18) yes
C57 Co52 C59 121.37(15) yes
Co52 C53 O54 176.9(2) yes
Co52 C55 O56 178.2(3) yes
Co52 C57 O58 176.9(3) yes
Co52 C59 O60 176.3(3) yes
Co51 C61 O62 179.1(2) yes
Co51 C63 O64 176.8(2) yes
Co51 C65 O66 176.8(2) yes
Ga50 N67 C68 116.39(13) yes
Ga50 N67 C80 123.43(15) yes
C68 N67 C80 119.97(17) yes
N67 C68 C69 119.25(19) yes
N67 C68 C76 118.77(19) yes
C69 C68 C76 121.9(2) yes
C68 C69 C70 121.9(2) yes
C68 C69 C73 117.7(2) yes
C70 C69 C73 120.3(2) yes
C69 C70 C71 112.9(2) yes
C69 C70 C72 110.76(19) yes
C71 C70 C72 109.8(2) yes
C69 C70 H701 107.7 no
C71 C70 H701 107.3 no
C72 C70 H701 108.2 no
C70 C71 H713 108.3 no
C70 C71 H711 108.6 no
H713 C71 H711 109.5 no
C70 C71 H712 110.0 no
H713 C71 H712 109.8 no
H711 C71 H712 110.6 no
C70 C72 H721 109.7 no
C70 C72 H722 110.5 no
H721 C72 H722 108.4 no
C70 C72 H723 108.7 no
H721 C72 H723 109.2 no
H722 C72 H723 110.4 no
C69 C73 C74 121.4(2) yes
C69 C73 H731 119.2 no
C74 C73 H731 119.4 no
C73 C74 C75 119.9(2) yes
C73 C74 H741 120.4 no
C75 C74 H741 119.7 no
C74 C75 C76 121.3(2) yes
C74 C75 H751 119.0 no
C76 C75 H751 119.7 no
C68 C76 C75 117.9(2) yes
C68 C76 C77 123.0(2) yes
C75 C76 C77 119.1(2) yes
C76 C77 C78 110.5(2) yes
C76 C77 C79 112.3(2) yes
C78 C77 C79 110.0(2) yes
C76 C77 H771 107.5 no
C78 C77 H771 107.1 no
C79 C77 H771 109.3 no
C77 C78 H783 109.4 no
C77 C78 H781 110.8 no
H783 C78 H781 109.8 no
C77 C78 H782 110.2 no
H783 C78 H782 108.1 no
H781 C78 H782 108.5 no
C77 C79 H791 108.0 no
C77 C79 H792 109.9 no
H791 C79 H792 109.7 no
C77 C79 H793 108.6 no
H791 C79 H793 109.8 no
H792 C79 H793 110.9 no
N67 C80 C81 119.6(2) yes
N67 C80 C82 123.52(19) yes
C81 C80 C82 116.81(19) yes
C80 C81 H812 110.3 no
C80 C81 H813 109.1 no
H812 C81 H813 107.3 no
C80 C81 H811 113.0 no
H812 C81 H811 109.4 no
H813 C81 H811 107.6 no
C80 C82 C83 128.67(19) yes
C80 C82 H821 115.7 no
C83 C82 H821 115.6 no
C82 C83 N84 123.36(19) yes
C82 C83 C97 116.99(19) yes
N84 C83 C97 119.63(19) yes
Ga50 N84 C83 123.56(15) yes
Ga50 N84 C85 116.54(13) yes
C83 N84 C85 119.71(17) yes
N84 C85 C86 118.95(19) yes
N84 C85 C93 118.84(19) yes
C86 C85 C93 122.1(2) yes
C85 C86 C87 122.4(2) yes
C85 C86 C90 117.3(2) yes
C87 C86 C90 120.3(2) yes
C86 C87 C88 113.1(2) yes
C86 C87 C89 111.0(2) yes
C88 C87 C89 109.8(2) yes
C86 C87 H871 107.5 no
C88 C87 H871 106.3 no
C89 C87 H871 108.8 no
C87 C88 H882 109.3 no
C87 C88 H883 108.6 no
H882 C88 H883 109.7 no
C87 C88 H881 108.8 no
H882 C88 H881 109.8 no
H883 C88 H881 110.7 no
C87 C89 H891 109.8 no
C87 C89 H893 108.8 no
H891 C89 H893 109.6 no
C87 C89 H892 110.1 no
H891 C89 H892 109.4 no
H893 C89 H892 109.1 no
C86 C90 C91 121.5(2) yes
C86 C90 H901 118.7 no
C91 C90 H901 119.8 no
C90 C91 C92 119.9(2) yes
C90 C91 H911 120.7 no
C92 C91 H911 119.4 no
C91 C92 C93 121.4(2) yes
C91 C92 H921 119.1 no
C93 C92 H921 119.5 no
C85 C93 C92 117.8(2) yes
C85 C93 C94 122.9(2) yes
C92 C93 C94 119.3(2) yes
C93 C94 C95 110.2(2) yes
C93 C94 C96 112.5(2) yes
C95 C94 C96 109.7(2) yes
C93 C94 H941 107.6 no
C95 C94 H941 107.5 no
C96 C94 H941 109.2 no
C94 C95 H952 109.4 no
C94 C95 H953 111.6 no
H952 C95 H953 109.4 no
C94 C95 H951 110.2 no
H952 C95 H951 107.6 no
H953 C95 H951 108.6 no
C94 C96 H961 107.7 no
C94 C96 H963 109.7 no
H961 C96 H963 109.6 no
C94 C96 H962 109.1 no
H961 C96 H962 110.0 no
H963 C96 H962 110.7 no
C83 C97 H972 113.6 no
C83 C97 H971 109.7 no
H972 C97 H971 107.9 no
C83 C97 H973 110.1 no
H972 C97 H973 108.6 no
H971 C97 H973 106.7 no

loop_
_geom_bond_atom_site_label_1
_geom_bond_atom_site_label_2
_geom_bond_distance
_geom_bond_publ_flag
Ga1 Co2 2.2601(4) yes
Ga1 N18 1.9214(18) yes
Ga1 N36 1.9246(17) yes
Co2 Co3 2.6890(5) yes
Co2 C12 1.787(3) yes
Co2 C14 1.787(3) yes
Co2 C16 1.779(3) yes
Co3 C4 1.784(3) yes
Co3 C6 1.787(3) yes
Co3 C8 1.770(3) yes
Co3 C10 1.786(3) yes
C4 O5 1.140(4) yes
C6 O7 1.145(3) yes
C8 O9 1.143(4) yes
C10 O11 1.144(4) yes
C12 O13 1.144(3) yes
C14 O15 1.141(3) yes
C16 O17 1.143(3) yes
N18 C20 1.453(3) yes
N18 C32 1.337(3) yes
C20 C21 1.404(3) yes
C20 C28 1.403(3) yes
C21 C22 1.523(3) yes
C21 C25 1.391(3) yes
C22 C23 1.529(3) yes
C22 C24 1.534(3) yes
C22 H221 1.007 no
C23 H233 0.972 no
C23 H231 0.970 no
C23 H232 0.973 no
C24 H241 0.970 no
C24 H242 0.973 no
C24 H243 0.966 no
C25 C26 1.386(4) yes
C25 H251 0.940 no
C26 C27 1.383(4) yes
C26 H261 0.936 no
C27 C28 1.391(3) yes
C27 H271 0.949 no
C28 C29 1.523(3) yes
C29 C30 1.542(4) yes
C29 C31 1.531(4) yes
C29 H291 0.991 no
C30 H303 0.973 no
C30 H301 0.977 no
C30 H302 0.968 no
C31 H311 0.954 no
C31 H312 0.973 no
C31 H313 0.967 no
C32 C33 1.514(3) yes
C32 C34 1.392(3) yes
C33 H332 0.962 no
C33 H333 0.955 no
C33 H331 0.971 no
C34 C35 1.391(3) yes
C34 H341 0.926 no
C35 N36 1.340(3) yes
C35 C49 1.508(3) yes
N36 C37 1.452(3) yes
C37 C38 1.398(3) yes
C37 C45 1.403(3) yes
C38 C39 1.521(3) yes
C38 C42 1.398(3) yes
C39 C40 1.529(4) yes
C39 C41 1.532(4) yes
C39 H391 0.991 no
C40 H402 0.976 no
C40 H403 0.968 no
C40 H401 0.971 no
C41 H411 0.954 no
C41 H413 0.970 no
C41 H412 0.971 no
C42 C43 1.383(4) yes
C42 H421 0.949 no
C43 C44 1.378(4) yes
C43 H431 0.936 no
C44 C45 1.399(3) yes
C44 H441 0.941 no
C45 C46 1.522(3) yes
C46 C47 1.532(3) yes
C46 C48 1.531(3) yes
C46 H461 1.006 no
C47 H472 0.973 no
C47 H473 0.977 no
C47 H471 0.965 no
C48 H481 0.971 no
C48 H483 0.972 no
C48 H482 0.972 no
C49 H492 0.955 no
C49 H491 0.966 no
C49 H493 0.963 no
Ga50 Co51 2.2594(4) yes
Ga50 N67 1.9228(17) yes
Ga50 N84 1.9161(18) yes
Co51 Co52 2.6890(5) yes
Co51 C61 1.779(3) yes
Co51 C63 1.784(3) yes
Co51 C65 1.787(3) yes
Co52 C53 1.787(3) yes
Co52 C55 1.774(3) yes
Co52 C57 1.786(3) yes
Co52 C59 1.788(3) yes
C53 O54 1.144(3) yes
C55 O56 1.138(4) yes
C57 O58 1.144(4) yes
C59 O60 1.142(4) yes
C61 O62 1.149(3) yes
C63 O64 1.147(3) yes
C65 O66 1.145(3) yes
N67 C68 1.448(3) yes
N67 C80 1.338(3) yes
C68 C69 1.407(3) yes
C68 C76 1.403(3) yes
C69 C70 1.517(3) yes
C69 C73 1.392(3) yes
C70 C71 1.528(3) yes
C70 C72 1.525(3) yes
C70 H701 1.010 no
C71 H713 0.973 no
C71 H711 0.973 no
C71 H712 0.977 no
C72 H721 0.972 no
C72 H722 0.974 no
C72 H723 0.972 no
C73 C74 1.387(4) yes
C73 H731 0.941 no
C74 C75 1.380(4) yes
C74 H741 0.936 no
C75 C76 1.396(3) yes
C75 H751 0.952 no
C76 C77 1.523(3) yes
C77 C78 1.531(4) yes
C77 C79 1.534(4) yes
C77 H771 0.988 no
C78 H783 0.971 no
C78 H781 0.966 no
C78 H782 0.971 no
C79 H791 0.956 no
C79 H792 0.971 no
C79 H793 0.977 no
C80 C81 1.508(3) yes
C80 C82 1.393(3) yes
C81 H812 0.971 no
C81 H813 0.974 no
C81 H811 0.958 no
C82 C83 1.393(3) yes
C82 H821 0.923 no
C83 N84 1.343(3) yes
C83 C97 1.509(3) yes
N84 C85 1.453(3) yes
C85 C86 1.408(3) yes
C85 C93 1.402(3) yes
C86 C87 1.509(3) yes
C86 C90 1.399(3) yes
C87 C88 1.535(3) yes
C87 C89 1.529(3) yes
C87 H871 1.007 no
C88 H882 0.973 no
C88 H883 0.978 no
C88 H881 0.971 no
C89 H891 0.968 no
C89 H893 0.966 no
C89 H892 0.967 no
C90 C91 1.384(4) yes
C90 H901 0.939 no
C91 C92 1.379(4) yes
C91 H911 0.939 no
C92 C93 1.395(3) yes
C92 H921 0.955 no
C93 C94 1.520(3) yes
C94 C95 1.529(4) yes
C94 C96 1.531(4) yes
C94 H941 0.990 no
C95 H952 0.971 no
C95 H953 0.966 no
C95 H951 0.974 no
C96 H961 0.957 no
C96 H963 0.965 no
C96 H962 0.969 no
C97 H972 0.959 no
C97 H971 0.969 no
C97 H973 0.961 no

loop_
_geom_hbond_atom_site_label_D
_geom_hbond_atom_site_label_H
_geom_hbond_atom_site_label_A
_geom_hbond_angle_DHA
_geom_hbond_distance_DH
_geom_hbond_distance_HA
_geom_hbond_distance_DA
_geom_hbond_publ_flag
C29 H291 C32 130.52 0.991 2.562 3.293(4) yes
C39 H391 C35 130.97 0.991 2.565 3.300(4) yes
C77 H771 C80 130.74 0.988 2.567 3.298(4) yes
C94 H941 C83 130.82 0.990 2.569 3.302(4) yes
